data_4086503
loop_
_publ_author_name
'Nguyen, Trang T.'
'Kortman, Gregory D.'
'Hull, Kami L.'

_publ_contact_author
; 
Kami L. Hull
University of Illinois 
361 RAL, Box 23-5
600 South Mathews Avenue 
Urbana, Illinois  61801 
USA 
;
_publ_section_title
;
 Synthesis, Cycloaddition, and Cycloreversion Reactions of Mononuclear
 Titanocene--oxo Complexes
;
_journal_issue 11
_journal_name_full Organometallics
_journal_page_first 1713
_journal_paper_doi 10.1021/acs.organomet.6b00111
_journal_volume 35
_journal_year 2016
_chemical_formula_sum 'C100 H140 N4 O4 Ti4'
_chemical_formula_weight 1653.75
_chemical_name_systematic
; 
C25 H35 N O Ti 
;
_space_group_crystal_system orthorhombic
_space_group_IT_number 29
_space_group_name_Hall 'P 2c -2b'
_space_group_name_H-M_alt 'P b c 21'
_symmetry_space_group_name_Hall 'P 2c -2b'
_symmetry_space_group_name_H-M 'P b c 21'
_atom_sites_solution_hydrogens geom
_atom_sites_solution_primary direct
_audit_creation_date 2015-09-22
_audit_creation_method
; 
Olex2 1.2 
(compiled 2015.01.26 svn.r3150 for OlexSys, GUI svn.r4998) 
;
_audit_update_record
; 
? 
;
_cell_angle_alpha 90
_cell_angle_beta 90
_cell_angle_gamma 90
_cell_formula_units_Z 2
_cell_length_a 15.1911(4)
_cell_length_b 16.9206(4)
_cell_length_c 17.1163(4)
_cell_measurement_reflns_used 9972
_cell_measurement_temperature 296(2)
_cell_measurement_theta_max 30.53
_cell_measurement_theta_min 2.68
_cell_volume 4399.62(19)
_computing_cell_refinement 'SAINT V8.34A (Bruker, 2005)'
_computing_data_collection 'APEX2 V2014.9-0 (Bruker, 2014)'
_computing_data_reduction
; 
SAINT V8.34A, XPREP v2014/2, SADABS V2014/4, TWINABS V2012/1 
(Bruker, 2012 & 2014) 
;
_computing_molecular_graphics 'Olex2 (Dolomanov et al., 2009)'
_computing_publication_material 'Olex2 (Dolomanov et al., 2009)'
_computing_structure_refinement
; 
SHELX-2014-6 (Sheldrick, 2014) 
Olex2 1.2.6 (Dolomanov et. al., 2009) 
;
_computing_structure_solution 'SHELX-97 (Sheldrick, 2008)'
_diffrn_ambient_temperature 296(2)
_diffrn_detector CCD
_diffrn_detector_area_resol_mean 28.5714
_diffrn_detector_type 'Rigaku Saturn724+'
_diffrn_measured_fraction_theta_full 0.999
_diffrn_measured_fraction_theta_max 0.999
_diffrn_measurement_device 'Bruker Kappa/ApexII CCD'
_diffrn_measurement_device_type 'Bruker APEX-II CCD'
_diffrn_measurement_method 'profile data from \f and \w scans'
_diffrn_measurement_specimen_support 'Mitegen 50um'
_diffrn_radiation_collimation 0.3
_diffrn_radiation_monochromator graphite
_diffrn_radiation_probe x-ray
_diffrn_radiation_source 'fine-focus sealed tube'
_diffrn_radiation_type MoK\a
_diffrn_radiation_wavelength 0.71073
_diffrn_radiation_wavelength_id cm92p_0m
_diffrn_reflns_av_R_equivalents 0.0438
_diffrn_reflns_av_unetI/netI 0.0345
_diffrn_reflns_Laue_measured_fraction_full 0.999
_diffrn_reflns_Laue_measured_fraction_max 0.999
_diffrn_reflns_limit_h_max 21
_diffrn_reflns_limit_h_min -20
_diffrn_reflns_limit_k_max 24
_diffrn_reflns_limit_k_min -22
_diffrn_reflns_limit_l_max 24
_diffrn_reflns_limit_l_min -24
_diffrn_reflns_number 13309
_diffrn_reflns_point_group_measured_fraction_full 0.989
_diffrn_reflns_point_group_measured_fraction_max 0.984
_diffrn_reflns_theta_full 26.000
_diffrn_reflns_theta_max 30.566
_diffrn_reflns_theta_min 1.340
_diffrn_source 'Rotating Anode'
_diffrn_source_current 24.0
_diffrn_source_power 1.2
_diffrn_source_target Mo
_diffrn_source_type 'Rotating Anode'
_diffrn_source_voltage 50.0
_exptl_absorpt_coefficient_mu 0.404
_exptl_absorpt_correction_T_max 0.2901
_exptl_absorpt_correction_T_min 0.1880
_exptl_absorpt_correction_type integration
_exptl_absorpt_process_details 'SADABS V2014/4 (Bruker, 2014)'
_exptl_crystal_colour yellow
_exptl_crystal_colour_primary yellow
_exptl_crystal_density_diffrn 1.248
_exptl_crystal_density_method 'not measured'
_exptl_crystal_description prism
_exptl_crystal_F_000 1776
_exptl_crystal_id cm92p_0m
_exptl_crystal_preparation
; 
The data crystal was mounted using oil (Parantone-N, Exxon) to a 
0.3 mm cryo-loop (Hampton Research) with the (-1 -4 -2) scattering 
planes roughly normal to the spindle axis. 
;
_exptl_crystal_size_max 0.468
_exptl_crystal_size_mid 0.414
_exptl_crystal_size_min 0.297
_refine_diff_density_max 0.840
_refine_diff_density_min -0.301
_refine_diff_density_rms 0.069
_refine_ls_extinction_method none
_refine_ls_goodness_of_fit_ref 1.009
_refine_ls_hydrogen_treatment constr
_refine_ls_matrix_type full
_refine_ls_number_parameters 525
_refine_ls_number_reflns 13309
_refine_ls_number_restraints 1
_refine_ls_restrained_S_all 1.009
_refine_ls_R_factor_all 0.0450
_refine_ls_R_factor_gt 0.0382
_refine_ls_shift/su_max 0.001
_refine_ls_shift/su_mean 0.000
_refine_ls_structure_factor_coef Fsqd
_refine_ls_weighting_details 'w=1/[\s^2^(Fo^2^)+(0.0710P)^2^] where P=(Fo^2^+2Fc^2^)/3'
_refine_ls_weighting_scheme calc
_refine_ls_wR_factor_gt 0.1021
_refine_ls_wR_factor_ref 0.1066
_reflns_Friedel_coverage 0.910
_reflns_Friedel_fraction_full 0.977
_reflns_Friedel_fraction_max 0.968
_reflns_number_gt 11473
_reflns_number_total 13309
_reflns_threshold_expression 'I > 2\s(I)'
_cod_data_source_file om6b00111_si_002.cif
_cod_data_source_block cm92p_0m
_cod_depositor_comments 'Adding full bibliography for 4086503--4086505.cif.'
_cod_database_code 4086503
_shelxl_version_number 2013-4
_shelx_space_group_comment
; 
The symmetry employed for this shelxl refinement is uniquely defined 
by the following loop, which should always be used as a source of 
symmetry information in preference to the above space-group names. 
They are only intended as comments. 
;
_shelx_estimated_absorpt_t_max 0.889
_shelx_estimated_absorpt_t_min 0.833
_olex2_refinement_description
; 
1. Fixed Uiso 
 At 1.2 times of: 
  All C(H) groups 
 At 1.5 times of: 
  All C(H,H,H) groups 
2.a Aromatic/amide H refined with riding coordinates: 
 C14A(H14A), C5A(H5A), C5(H), C19(HA), C19A(H19A), C21(HE), C21A(H21A), 
 C23A(H23A), C23(H0AA), C14(H1BA) 
2.b Idealised Me refined as rotating group: 
 C6A(H6AA,H6AB,H6AC), C17(HB,HC,HD), C15A(H15A,H15B,H15C), C17A(H17A,H17B, 
 H17C), C25(HF,HG,HH), C7A(H7AA,H7AB,H7AC), C9A(H9AA,H9AB,H9AC), C8A(H8AA,H8AB, 
 H8AC), C24A(H24A,H24B,H24C), C15(HI,HJ,HK), C16A(H16A,H16B,H16C), C7(HL,HM,HN), 
  C25A(H25A,H25B,H25C), C16(HO,HP,HQ), C8(HR,HS,HT), C6(HU,HV,HW), C9(HX,HY,HZ), 
  C24(H1AA,H2AA,H3AA), C18(H4AA,H5AA,H0BA), C18A(H18A,H18B,H18C) 
;
_olex2_submission_special_instructions 'No special instructions were received'

loop_
_space_group_symop_operation_xyz
'x, y, z'
'-x, -y, z+1/2'
'-x, y+1/2, z'
'x, -y+1/2, z+1/2'

loop_
_atom_site_label
_atom_site_type_symbol
_atom_site_fract_x
_atom_site_fract_y
_atom_site_fract_z
_atom_site_U_iso_or_equiv
_atom_site_adp_type
_atom_site_occupancy
_atom_site_site_symmetry_order
_atom_site_calc_flag
_atom_site_refinement_flags_posn
Ti1 Ti -0.00401(2) 0.23165(3) 0.17126(3) 0.00812(12) Uani 1 1 d .
Ti2 Ti 0.50399(2) 0.01847(3) 0.42993(3) 0.00802(12) Uani 1 1 d .
C14A C 0.48220(17) 0.06104(17) 0.56827(17) 0.0140(5) Uani 1 1 d .
H14A H 0.4756 0.1156 0.5799 0.017 Uiso 1 1 calc R
C10A C 0.41344(16) 0.00758(16) 0.55567(17) 0.0120(5) Uani 1 1 d .
C2A C 0.45011(16) 0.11022(15) 0.32379(17) 0.0121(5) Uani 1 1 d .
O1A O 0.58138(11) -0.04123(11) 0.39150(12) 0.0154(4) Uani 1 1 d .
C12A C 0.54458(17) -0.05992(17) 0.54749(18) 0.0152(5) Uani 1 1 d .
C12 C 0.04283(17) 0.31873(16) 0.05879(18) 0.0138(5) Uani 1 1 d .
C11 C -0.04989(16) 0.31511(16) 0.05977(17) 0.0128(5) Uani 1 1 d .
C13A C 0.56410(17) 0.02013(16) 0.56086(18) 0.0165(6) Uani 1 1 d .
C5A C 0.52109(18) 0.16224(15) 0.42825(19) 0.0157(5) Uani 1 1 d .
H5A H 0.5326 0.1877 0.4766 0.019 Uiso 1 1 calc R
C5 C -0.01031(15) 0.08638(16) 0.1712(2) 0.0141(5) Uani 1 1 d .
H H -0.0206 0.0607 0.1227 0.017 Uiso 1 1 calc R
C10 C -0.07467(17) 0.23555(17) 0.04498(19) 0.0148(6) Uani 1 1 d .
C4A C 0.58577(16) 0.13021(15) 0.37803(16) 0.0149(5) Uani 1 1 d .
C6A C 0.35208(16) 0.18266(15) 0.42775(17) 0.0202(5) Uani 1 1 d .
H6AA H 0.3052 0.1436 0.4204 0.030 Uiso 1 1 calc GR
H6AB H 0.3367 0.2315 0.4002 0.030 Uiso 1 1 calc GR
H6AC H 0.3590 0.1938 0.4836 0.030 Uiso 1 1 calc GR
C1A C 0.43705(16) 0.15063(14) 0.39570(18) 0.0157(5) Uani 1 1 d .
N1 N 0.10267(13) 0.30160(12) 0.22509(13) 0.0126(4) Uani 1 1 d .
C19 C 0.08083(15) 0.35665(13) 0.27899(15) 0.0157(4) Uani 1 1 d .
HA H 0.0202 0.3659 0.2889 0.019 Uiso 1 1 calc R
C3A C 0.54143(16) 0.09872(15) 0.31303(17) 0.0135(5) Uani 1 1 d .
C20 C 0.14278(16) 0.40067(14) 0.32097(16) 0.0179(5) Uani 1 1 d .
C17 C 0.0953(2) 0.39355(18) 0.0676(2) 0.0296(7) Uani 1 1 d .
HB H 0.0692 0.4263 0.1088 0.044 Uiso 1 1 calc GR
HC H 0.0949 0.4227 0.0181 0.044 Uiso 1 1 calc GR
HD H 0.1561 0.3804 0.0817 0.044 Uiso 1 1 calc GR
C15A C 0.31752(16) 0.02383(16) 0.57017(18) 0.0199(5) Uani 1 1 d .
H15A H 0.3032 0.0774 0.5526 0.030 Uiso 1 1 calc GR
H15B H 0.3051 0.0191 0.6262 0.030 Uiso 1 1 calc GR
H15C H 0.2817 -0.0145 0.5412 0.030 Uiso 1 1 calc GR
C17A C 0.61047(19) -0.12492(18) 0.5383(2) 0.0271(7) Uani 1 1 d .
H17A H 0.6254 -0.1310 0.4830 0.041 Uiso 1 1 calc GR
H17B H 0.5855 -0.1744 0.5580 0.041 Uiso 1 1 calc GR
H17C H 0.6637 -0.1119 0.5680 0.041 Uiso 1 1 calc GR
N1A N 0.39845(13) -0.04966(12) 0.37236(13) 0.0132(4) Uani 1 1 d .
O1 O -0.08091(11) 0.28820(11) 0.21517(11) 0.0148(4) Uani 1 1 d .
C19A C 0.31076(14) -0.03704(14) 0.38218(15) 0.0147(4) Uani 1 1 d .
H19A H 0.2930 0.0041 0.4165 0.018 Uiso 1 1 calc R
C20A C 0.24537(15) -0.08089(14) 0.34500(16) 0.0167(5) Uani 1 1 d .
C21 C 0.23125(16) 0.38700(14) 0.30596(16) 0.0187(5) Uani 1 1 d .
HE H 0.2750 0.4151 0.3342 0.022 Uiso 1 1 calc R
C25 C 0.11191(19) 0.46056(16) 0.37976(18) 0.0247(6) Uani 1 1 d .
HF H 0.0846 0.5052 0.3525 0.037 Uiso 1 1 calc GR
HG H 0.1623 0.4794 0.4103 0.037 Uiso 1 1 calc GR
HH H 0.0688 0.4361 0.4148 0.037 Uiso 1 1 calc GR
C21A C 0.27168(16) -0.13951(14) 0.29323(16) 0.0179(5) Uani 1 1 d .
H21A H 0.2289 -0.1698 0.2660 0.022 Uiso 1 1 calc R
C7A C 0.37992(16) 0.09302(15) 0.26407(16) 0.0186(5) Uani 1 1 d .
H7AA H 0.3940 0.0437 0.2368 0.028 Uiso 1 1 calc GR
H7AB H 0.3772 0.1365 0.2263 0.028 Uiso 1 1 calc GR
H7AC H 0.3229 0.0877 0.2903 0.028 Uiso 1 1 calc GR
C9A C 0.68393(16) 0.13454(17) 0.38772(17) 0.0232(5) Uani 1 1 d .
H9AA H 0.6980 0.1537 0.4403 0.035 Uiso 1 1 calc GR
H9AB H 0.7085 0.1709 0.3488 0.035 Uiso 1 1 calc GR
H9AC H 0.7094 0.0819 0.3804 0.035 Uiso 1 1 calc GR
C8A C 0.58432(16) 0.05787(15) 0.24468(15) 0.0182(5) Uani 1 1 d .
H8AA H 0.6244 0.0169 0.2639 0.027 Uiso 1 1 calc GR
H8AB H 0.6175 0.0966 0.2139 0.027 Uiso 1 1 calc GR
H8AC H 0.5389 0.0336 0.2118 0.027 Uiso 1 1 calc GR
C24A C 0.14887(15) -0.06392(17) 0.36045(18) 0.0229(5) Uani 1 1 d .
H24A H 0.1435 -0.0278 0.4050 0.034 Uiso 1 1 calc GR
H24B H 0.1182 -0.1135 0.3723 0.034 Uiso 1 1 calc GR
H24C H 0.1225 -0.0395 0.3141 0.034 Uiso 1 1 calc GR
C22A C 0.36082(15) -0.15375(13) 0.28143(16) 0.0162(5) Uani 1 1 d .
C23A C 0.42135(15) -0.10830(13) 0.32291(15) 0.0146(4) Uani 1 1 d .
H23A H 0.4822 -0.1192 0.3160 0.018 Uiso 1 1 calc R
C15 C -0.16669(18) 0.2064(2) 0.0340(2) 0.0292(7) Uani 1 1 d .
HI H -0.1672 0.1485 0.0359 0.044 Uiso 1 1 calc GR
HJ H -0.1889 0.2242 -0.0169 0.044 Uiso 1 1 calc GR
HK H -0.2043 0.2275 0.0756 0.044 Uiso 1 1 calc GR
C3 C 0.05796(16) 0.14079(15) 0.27642(17) 0.0140(5) Uani 1 1 d .
C16A C 0.4046(2) -0.14421(17) 0.5296(2) 0.0243(6) Uani 1 1 d .
H16A H 0.3410 -0.1343 0.5291 0.036 Uiso 1 1 calc GR
H16B H 0.4189 -0.1804 0.5725 0.036 Uiso 1 1 calc GR
H16C H 0.4223 -0.1680 0.4798 0.036 Uiso 1 1 calc GR
C1 C -0.07605(15) 0.11491(15) 0.22235(16) 0.0143(5) Uani 1 1 d .
C11A C 0.45264(16) -0.06775(16) 0.54097(18) 0.0137(5) Uani 1 1 d .
C7 C -0.07757(16) 0.18546(15) 0.35699(16) 0.0191(5) Uani 1 1 d .
HL H -0.0326 0.2069 0.3921 0.029 Uiso 1 1 calc GR
HM H -0.1127 0.1460 0.3849 0.029 Uiso 1 1 calc GR
HN H -0.1159 0.2283 0.3390 0.029 Uiso 1 1 calc GR
C25A C 0.39336(18) -0.21673(15) 0.22622(17) 0.0227(5) Uani 1 1 d .
H25A H 0.4281 -0.2557 0.2553 0.034 Uiso 1 1 calc GR
H25B H 0.4301 -0.1924 0.1858 0.034 Uiso 1 1 calc GR
H25C H 0.3430 -0.2430 0.2017 0.034 Uiso 1 1 calc GR
C4 C 0.07234(15) 0.10207(14) 0.20373(16) 0.0130(5) Uani 1 1 d .
C16 C -0.11069(19) 0.38261(18) 0.0745(2) 0.0280(7) Uani 1 1 d .
HO H -0.1597 0.3649 0.1073 0.042 Uiso 1 1 calc GR
HP H -0.1336 0.4023 0.0247 0.042 Uiso 1 1 calc GR
HQ H -0.0787 0.4250 0.1012 0.042 Uiso 1 1 calc GR
C8 C 0.12731(16) 0.16075(15) 0.33511(16) 0.0198(5) Uani 1 1 d .
HR H 0.1846 0.1641 0.3090 0.030 Uiso 1 1 calc GR
HS H 0.1293 0.1196 0.3753 0.030 Uiso 1 1 calc GR
HT H 0.1135 0.2117 0.3595 0.030 Uiso 1 1 calc GR
C2 C -0.03398(17) 0.14758(15) 0.28813(16) 0.0132(5) Uani 1 1 d .
C6 C -0.17399(15) 0.10646(17) 0.21334(17) 0.0226(5) Uani 1 1 d .
HU H -0.2022 0.1577 0.2223 0.034 Uiso 1 1 calc GR
HV H -0.1960 0.0680 0.2514 0.034 Uiso 1 1 calc GR
HW H -0.1876 0.0881 0.1604 0.034 Uiso 1 1 calc GR
C13 C 0.07571(16) 0.24224(19) 0.03904(18) 0.0154(5) Uani 1 1 d .
C9 C 0.15952(17) 0.07379(15) 0.17092(17) 0.0216(5) Uani 1 1 d .
HX H 0.1535 0.0643 0.1147 0.032 Uiso 1 1 calc GR
HY H 0.1768 0.0246 0.1970 0.032 Uiso 1 1 calc GR
HZ H 0.2047 0.1142 0.1799 0.032 Uiso 1 1 calc GR
C22 C 0.25587(15) 0.33207(13) 0.24952(15) 0.0162(5) Uani 1 1 d .
C23 C 0.18957(15) 0.29078(14) 0.21165(15) 0.0156(5) Uani 1 1 d .
H0AA H 0.2062 0.2525 0.1739 0.019 Uiso 1 1 calc R
C24 C 0.35157(16) 0.31631(16) 0.23075(18) 0.0230(5) Uani 1 1 d .
H1AA H 0.3826 0.3667 0.2244 0.035 Uiso 1 1 calc GR
H2AA H 0.3556 0.2858 0.1822 0.035 Uiso 1 1 calc GR
H3AA H 0.3785 0.2863 0.2735 0.035 Uiso 1 1 calc GR
C18 C 0.16993(18) 0.2215(2) 0.0200(2) 0.0301(8) Uani 1 1 d .
H4AA H 0.2090 0.2630 0.0400 0.045 Uiso 1 1 calc GR
H5AA H 0.1769 0.2172 -0.0367 0.045 Uiso 1 1 calc GR
H0BA H 0.1851 0.1710 0.0445 0.045 Uiso 1 1 calc GR
C14 C 0.00339(15) 0.19267(19) 0.0300(2) 0.0164(6) Uani 1 1 d .
H1BA H 0.0060 0.1384 0.0160 0.020 Uiso 1 1 calc R
C18A C 0.65376(17) 0.05495(19) 0.57623(18) 0.0263(6) Uani 1 1 d .
H18A H 0.6969 0.0307 0.5410 0.039 Uiso 1 1 calc GR
H18B H 0.6707 0.0446 0.6305 0.039 Uiso 1 1 calc GR
H18C H 0.6520 0.1121 0.5672 0.039 Uiso 1 1 calc GR

loop_
_atom_site_aniso_label
_atom_site_aniso_U_11
_atom_site_aniso_U_22
_atom_site_aniso_U_33
_atom_site_aniso_U_23
_atom_site_aniso_U_13
_atom_site_aniso_U_12
Ti1 0.00729(19) 0.0088(3) 0.0083(3) -0.0012(2) 0.00025(15) -0.00060(11)
Ti2 0.00675(19) 0.0093(3) 0.0080(3) -0.0014(2) 0.00023(14) -0.00011(12)
C14A 0.0180(10) 0.0159(12) 0.0082(12) 0.0001(10) 0.0001(10) 0.0010(9)
C10A 0.0118(9) 0.0142(10) 0.0101(12) 0.0014(9) 0.0004(9) 0.0002(9)
C2A 0.0141(10) 0.0102(10) 0.0121(12) 0.0027(9) -0.0027(9) 0.0001(8)
O1A 0.0135(8) 0.0157(8) 0.0171(10) -0.0008(7) -0.0003(7) 0.0019(7)
C12A 0.0132(10) 0.0211(13) 0.0114(13) 0.0036(11) -0.0001(9) 0.0072(10)
C12 0.0157(11) 0.0136(11) 0.0121(13) 0.0027(10) -0.0005(10) -0.0011(9)
C11 0.0131(10) 0.0146(12) 0.0108(13) 0.0005(10) -0.0002(9) 0.0026(9)
C13A 0.0144(11) 0.0236(14) 0.0114(12) -0.0001(10) -0.0024(9) -0.0023(9)
C5A 0.0216(11) 0.0111(11) 0.0144(12) -0.0013(10) -0.0021(12) -0.0049(10)
C5 0.0213(11) 0.0102(11) 0.0107(12) -0.0023(10) 0.0025(10) -0.0028(8)
C10 0.0114(10) 0.0231(14) 0.0100(12) 0.0011(9) -0.0014(9) -0.0049(9)
C4A 0.0125(10) 0.0167(11) 0.0155(12) 0.0009(9) 0.0015(9) -0.0042(9)
C6A 0.0205(11) 0.0178(11) 0.0224(13) 0.0000(10) 0.0035(10) 0.0062(9)
C1A 0.0173(11) 0.0113(11) 0.0184(13) 0.0031(9) 0.0035(9) 0.0045(9)
N1 0.0123(9) 0.0120(9) 0.0136(10) 0.0011(8) 0.0024(8) 0.0003(7)
C19 0.0170(11) 0.0146(10) 0.0156(11) -0.0010(9) 0.0003(9) -0.0023(8)
C3A 0.0144(11) 0.0139(11) 0.0123(12) 0.0024(9) 0.0039(9) 0.0006(8)
C20 0.0233(12) 0.0147(10) 0.0158(12) -0.0005(9) -0.0008(10) -0.0064(9)
C17 0.0318(15) 0.0242(14) 0.0328(18) 0.0130(13) -0.0082(13) -0.0139(12)
C15A 0.0128(11) 0.0277(13) 0.0193(13) 0.0017(10) 0.0041(10) 0.0032(9)
C17A 0.0292(14) 0.0321(16) 0.0199(14) 0.0049(12) 0.0021(11) 0.0187(12)
N1A 0.0150(10) 0.0127(9) 0.0119(10) 0.0012(8) 0.0013(8) 0.0010(7)
O1 0.0141(8) 0.0175(8) 0.0128(9) -0.0007(7) -0.0003(7) -0.0009(7)
C19A 0.0140(10) 0.0151(10) 0.0150(11) -0.0018(9) -0.0004(8) -0.0007(8)
C20A 0.0139(10) 0.0179(11) 0.0184(12) 0.0039(9) -0.0030(9) -0.0030(9)
C21 0.0223(13) 0.0166(12) 0.0172(12) 0.0027(10) -0.0040(10) -0.0089(9)
C25 0.0331(14) 0.0195(12) 0.0217(14) -0.0043(10) 0.0022(11) -0.0084(11)
C21A 0.0209(12) 0.0162(11) 0.0167(12) 0.0001(10) -0.0051(10) -0.0074(9)
C7A 0.0187(11) 0.0209(11) 0.0162(12) 0.0027(9) -0.0060(9) 0.0007(9)
C9A 0.0151(11) 0.0320(13) 0.0226(13) 0.0015(11) 0.0014(10) -0.0051(10)
C8A 0.0201(11) 0.0216(12) 0.0129(11) -0.0004(9) 0.0051(9) 0.0025(9)
C24A 0.0139(11) 0.0267(13) 0.0280(14) 0.0010(11) -0.0015(10) -0.0033(9)
C22A 0.0215(11) 0.0130(10) 0.0142(11) 0.0003(9) 0.0005(9) -0.0024(9)
C23A 0.0154(10) 0.0139(10) 0.0146(11) -0.0013(9) 0.0008(9) -0.0003(8)
C15 0.0199(13) 0.0464(18) 0.0212(14) 0.0060(13) -0.0061(11) -0.0146(12)
C3 0.0147(11) 0.0111(10) 0.0162(13) 0.0019(10) -0.0039(9) -0.0025(8)
C16A 0.0348(15) 0.0179(12) 0.0201(14) 0.0015(11) 0.0005(12) -0.0081(11)
C1 0.0117(9) 0.0149(11) 0.0164(12) 0.0051(9) -0.0025(9) -0.0055(8)
C11A 0.0142(11) 0.0152(12) 0.0116(13) 0.0027(11) 0.0021(10) -0.0010(10)
C7 0.0195(11) 0.0235(12) 0.0143(11) -0.0014(10) 0.0033(9) -0.0011(10)
C25A 0.0314(14) 0.0175(11) 0.0191(13) -0.0075(10) 0.0004(11) -0.0053(10)
C4 0.0130(10) 0.0119(10) 0.0142(12) 0.0021(9) 0.0007(9) -0.0002(8)
C16 0.0280(14) 0.0293(15) 0.0266(16) 0.0050(13) 0.0016(12) 0.0177(12)
C8 0.0180(11) 0.0230(12) 0.0184(13) 0.0017(10) -0.0058(10) -0.0006(9)
C2 0.0168(11) 0.0126(10) 0.0103(12) 0.0004(9) 0.0012(10) -0.0006(9)
C6 0.0153(11) 0.0320(13) 0.0205(13) 0.0043(11) -0.0013(10) -0.0104(10)
C13 0.0121(10) 0.0246(13) 0.0093(12) 0.0034(10) 0.0042(9) 0.0062(9)
C9 0.0222(11) 0.0176(11) 0.0248(13) 0.0024(10) 0.0070(10) 0.0059(9)
C22 0.0145(10) 0.0162(11) 0.0179(12) 0.0017(9) -0.0011(9) -0.0040(8)
C23 0.0146(10) 0.0158(10) 0.0165(12) 0.0011(9) -0.0005(9) -0.0008(8)
C24 0.0157(11) 0.0243(13) 0.0292(14) 0.0024(11) -0.0039(10) -0.0054(9)
C18 0.0184(13) 0.052(2) 0.0201(14) 0.0114(13) 0.0080(11) 0.0153(12)
C14 0.0262(14) 0.0138(13) 0.0091(13) -0.0023(10) 0.0005(8) 0.0013(8)
C18A 0.0165(12) 0.0445(17) 0.0180(13) -0.0005(13) -0.0062(10) -0.0082(11)

loop_
_atom_type_symbol
_atom_type_description
_atom_type_scat_dispersion_real
_atom_type_scat_dispersion_imag
_atom_type_scat_source
C C 0.0033 0.0016 'International Tables Vol C Tables 4.2.6.8 and 6.1.1.4'
H H 0.0000 0.0000 'International Tables Vol C Tables 4.2.6.8 and 6.1.1.4'
N N 0.0061 0.0033 'International Tables Vol C Tables 4.2.6.8 and 6.1.1.4'
O O 0.0106 0.0060 'International Tables Vol C Tables 4.2.6.8 and 6.1.1.4'
Ti Ti 0.2776 0.4457 'International Tables Vol C Tables 4.2.6.8 and 6.1.1.4'

loop_
_geom_angle_atom_site_label_1
_geom_angle_atom_site_label_2
_geom_angle_atom_site_label_3
_geom_angle
C12 Ti1 C3 141.84(8)
C12 Ti1 C4 122.76(9)
C12 Ti1 C13 32.50(9)
C11 Ti1 C12 32.73(9)
C11 Ti1 C3 173.47(9)
C11 Ti1 C4 142.14(9)
C11 Ti1 C2 153.11(8)
C11 Ti1 C13 54.16(9)
C11 Ti1 C14 54.51(10)
C5 Ti1 C12 126.42(10)
C5 Ti1 C11 124.01(11)
C5 Ti1 C3 53.94(10)
C5 Ti1 C4 32.42(8)
C5 Ti1 C2 54.80(10)
C5 Ti1 C13 95.04(10)
C5 Ti1 C14 74.86(11)
C10 Ti1 C12 55.05(9)
C10 Ti1 C11 33.76(9)
C10 Ti1 C5 90.57(10)
C10 Ti1 C3 144.43(9)
C10 Ti1 C1 98.32(9)
C10 Ti1 C4 114.97(9)
C10 Ti1 C2 130.68(9)
C10 Ti1 C13 54.54(11)
C10 Ti1 C14 33.31(9)
N1 Ti1 C12 78.38(8)
N1 Ti1 C11 102.86(8)
N1 Ti1 C5 124.35(9)
N1 Ti1 C10 133.25(9)
N1 Ti1 C3 75.96(8)
N1 Ti1 C1 128.19(9)
N1 Ti1 C4 92.08(8)
N1 Ti1 C2 96.02(8)
N1 Ti1 C13 89.10(9)
N1 Ti1 C14 120.68(8)
O1 Ti1 C12 101.75(9)
O1 Ti1 C11 79.91(9)
O1 Ti1 C5 122.68(9)
O1 Ti1 C10 94.33(10)
O1 Ti1 N1 91.05(9)
O1 Ti1 C3 106.47(10)
O1 Ti1 C1 89.36(9)
O1 Ti1 C4 135.06(10)
O1 Ti1 C2 80.79(9)
O1 Ti1 C13 132.72(10)
O1 Ti1 C14 127.56(9)
C3 Ti1 C13 119.31(9)
C1 Ti1 C12 151.42(10)
C1 Ti1 C11 128.08(9)
C1 Ti1 C5 33.63(9)
C1 Ti1 C3 54.52(8)
C1 Ti1 C4 54.81(9)
C1 Ti1 C2 33.22(8)
C1 Ti1 C13 125.95(10)
C1 Ti1 C14 98.85(10)
C4 Ti1 C3 32.47(9)
C4 Ti1 C13 92.16(9)
C2 Ti1 C12 173.83(9)
C2 Ti1 C3 32.58(8)
C2 Ti1 C4 54.30(8)
C2 Ti1 C13 146.13(9)
C2 Ti1 C14 129.09(10)
C14 Ti1 C12 53.59(10)
C14 Ti1 C3 120.38(9)
C14 Ti1 C4 87.91(9)
C14 Ti1 C13 31.74(9)
C14A Ti2 C10A 32.07(8)
C14A Ti2 C2A 117.50(9)
C14A Ti2 C1A 84.91(9)
C14A Ti2 C11A 53.89(9)
C2A Ti2 C10A 118.33(8)
O1A Ti2 C14A 129.50(10)
O1A Ti2 C10A 131.31(9)
O1A Ti2 C2A 108.30(10)
O1A Ti2 C12A 79.81(9)
O1A Ti2 C13A 96.04(9)
O1A Ti2 C5A 121.18(9)
O1A Ti2 C4A 88.11(9)
O1A Ti2 C1A 136.19(10)
O1A Ti2 C3A 81.57(9)
O1A Ti2 N1A 91.11(9)
O1A Ti2 C11A 99.41(9)
C12A Ti2 C14A 54.52(9)
C12A Ti2 C10A 54.20(9)
C12A Ti2 C2A 171.80(9)
C12A Ti2 C1A 139.43(10)
C12A Ti2 C11A 32.64(10)
C13A Ti2 C14A 33.75(9)
C13A Ti2 C10A 54.92(9)
C13A Ti2 C2A 141.36(9)
C13A Ti2 C12A 33.24(10)
C13A Ti2 C5A 87.67(10)
C13A Ti2 C4A 97.85(9)
C13A Ti2 C1A 110.88(10)
C13A Ti2 C3A 130.78(9)
C13A Ti2 C11A 54.90(9)
C5A Ti2 C14A 74.84(10)
C5A Ti2 C10A 97.96(10)
C5A Ti2 C2A 54.19(9)
C5A Ti2 C12A 120.89(10)
C5A Ti2 C1A 32.82(8)
C5A Ti2 C3A 54.74(10)
C5A Ti2 C11A 128.13(10)
C4A Ti2 C14A 100.95(9)
C4A Ti2 C10A 129.62(9)
C4A Ti2 C2A 54.88(8)
C4A Ti2 C12A 125.71(9)
C4A Ti2 C5A 33.69(9)
C4A Ti2 C1A 55.40(8)
C4A Ti2 C3A 33.21(9)
C4A Ti2 C11A 152.17(10)
C1A Ti2 C10A 92.43(9)
C1A Ti2 C2A 32.70(9)
C3A Ti2 C14A 129.53(9)
C3A Ti2 C10A 147.06(8)
C3A Ti2 C2A 32.75(9)
C3A Ti2 C12A 152.40(8)
C3A Ti2 C1A 54.64(9)
C3A Ti2 C11A 174.22(9)
N1A Ti2 C14A 118.55(8)
N1A Ti2 C10A 86.99(8)
N1A Ti2 C2A 76.38(8)
N1A Ti2 C12A 105.23(9)
N1A Ti2 C13A 133.92(9)
N1A Ti2 C5A 126.25(9)
N1A Ti2 C4A 127.91(9)
N1A Ti2 C1A 93.81(9)
N1A Ti2 C3A 95.29(9)
N1A Ti2 C11A 79.02(8)
C11A Ti2 C10A 32.66(8)
C11A Ti2 C2A 142.94(8)
C11A Ti2 C1A 124.27(9)
Ti2 C14A H14A 119.5
C10A C14A Ti2 76.48(17)
C10A C14A H14A 125.6
C10A C14A C13A 108.9(2)
C13A C14A Ti2 70.18(16)
C13A C14A H14A 125.6
C14A C10A Ti2 71.45(16)
C14A C10A C15A 125.5(2)
C14A C10A C11A 107.0(2)
C15A C10A Ti2 130.25(19)
C11A C10A Ti2 72.09(16)
C11A C10A C15A 126.6(2)
C1A C2A Ti2 73.63(15)
C1A C2A C7A 125.6(2)
C3A C2A Ti2 72.00(12)
C3A C2A C1A 108.4(2)
C3A C2A C7A 125.5(2)
C7A C2A Ti2 126.80(17)
C13A C12A Ti2 70.74(17)
C13A C12A C17A 125.8(2)
C13A C12A C11A 108.2(2)
C17A C12A Ti2 118.2(2)
C11A C12A Ti2 74.93(13)
C11A C12A C17A 125.9(2)
C11 C12 Ti1 71.60(12)
C11 C12 C17 124.4(2)
C11 C12 C13 108.24(19)
C17 C12 Ti1 124.3(2)
C13 C12 Ti1 75.55(17)
C13 C12 C17 126.9(2)
C12 C11 Ti1 75.67(12)
C12 C11 C10 107.68(19)
C12 C11 C16 126.0(2)
C10 C11 Ti1 70.80(17)
C10 C11 C16 126.3(2)
C16 C11 Ti1 118.8(2)
C14A C13A Ti2 76.07(16)
C14A C13A C18A 125.6(3)
C12A C13A Ti2 76.02(17)
C12A C13A C14A 107.3(2)
C12A C13A C18A 126.6(2)
C18A C13A Ti2 120.5(2)
Ti2 C5A H5A 117.4
C4A C5A Ti2 72.53(14)
C4A C5A H5A 125.2
C1A C5A Ti2 76.67(14)
C1A C5A H5A 125.2
C1A C5A C4A 109.7(3)
Ti1 C5 H 117.6
C1 C5 Ti1 71.70(15)
C1 C5 H 125.6
C4 C5 Ti1 77.02(15)
C4 C5 H 125.6
C4 C5 C1 108.9(3)
C11 C10 Ti1 75.44(17)
C11 C10 C15 125.7(3)
C15 C10 Ti1 121.3(2)
C14 C10 Ti1 77.00(18)
C14 C10 C11 107.2(2)
C14 C10 C15 126.3(3)
C5A C4A Ti2 73.78(14)
C5A C4A C9A 127.2(2)
C3A C4A Ti2 75.49(14)
C3A C4A C5A 107.1(2)
C3A C4A C9A 125.6(2)
C9A C4A Ti2 120.33(18)
H6AA C6A H6AB 109.5
H6AA C6A H6AC 109.5
H6AB C6A H6AC 109.5
C1A C6A H6AA 109.5
C1A C6A H6AB 109.5
C1A C6A H6AC 109.5
C2A C1A Ti2 73.67(13)
C2A C1A C6A 127.5(2)
C5A C1A Ti2 70.51(14)
C5A C1A C2A 106.5(2)
C5A C1A C6A 125.8(3)
C6A C1A Ti2 125.46(17)
C19 N1 Ti1 118.27(15)
C19 N1 C23 116.7(2)
C23 N1 Ti1 124.95(17)
N1 C19 HA 118.2
N1 C19 C20 123.5(2)
C20 C19 HA 118.2
C2A C3A Ti2 75.25(12)
C2A C3A C8A 126.1(2)
C4A C3A Ti2 71.30(15)
C4A C3A C2A 108.4(2)
C4A C3A C8A 125.5(2)
C8A C3A Ti2 118.26(17)
C19 C20 C25 119.5(2)
C21 C20 C19 117.9(2)
C21 C20 C25 122.6(2)
C12 C17 HB 109.5
C12 C17 HC 109.5
C12 C17 HD 109.5
HB C17 HC 109.5
HB C17 HD 109.5
HC C17 HD 109.5
C10A C15A H15A 109.5
C10A C15A H15B 109.5
C10A C15A H15C 109.5
H15A C15A H15B 109.5
H15A C15A H15C 109.5
H15B C15A H15C 109.5
C12A C17A H17A 109.5
C12A C17A H17B 109.5
C12A C17A H17C 109.5
H17A C17A H17B 109.5
H17A C17A H17C 109.5
H17B C17A H17C 109.5
C19A N1A Ti2 125.07(17)
C23A N1A Ti2 118.47(16)
C23A N1A C19A 116.5(2)
N1A C19A H19A 118.0
N1A C19A C20A 123.9(2)
C20A C19A H19A 118.0
C19A C20A C24A 120.6(2)
C21A C20A C19A 117.8(2)
C21A C20A C24A 121.6(2)
C20 C21 HE 120.0
C20 C21 C22 120.0(2)
C22 C21 HE 120.0
C20 C25 HF 109.5
C20 C25 HG 109.5
C20 C25 HH 109.5
HF C25 HG 109.5
HF C25 HH 109.5
HG C25 HH 109.5
C20A C21A H21A 120.1
C20A C21A C22A 119.8(2)
C22A C21A H21A 120.1
C2A C7A H7AA 109.5
C2A C7A H7AB 109.5
C2A C7A H7AC 109.5
H7AA C7A H7AB 109.5
H7AA C7A H7AC 109.5
H7AB C7A H7AC 109.5
C4A C9A H9AA 109.5
C4A C9A H9AB 109.5
C4A C9A H9AC 109.5
H9AA C9A H9AB 109.5
H9AA C9A H9AC 109.5
H9AB C9A H9AC 109.5
C3A C8A H8AA 109.5
C3A C8A H8AB 109.5
C3A C8A H8AC 109.5
H8AA C8A H8AB 109.5
H8AA C8A H8AC 109.5
H8AB C8A H8AC 109.5
C20A C24A H24A 109.5
C20A C24A H24B 109.5
C20A C24A H24C 109.5
H24A C24A H24B 109.5
H24A C24A H24C 109.5
H24B C24A H24C 109.5
C21A C22A C23A 118.2(2)
C21A C22A C25A 122.2(2)
C23A C22A C25A 119.6(2)
N1A C23A C22A 123.7(2)
N1A C23A H23A 118.1
C22A C23A H23A 118.1
C10 C15 HI 109.5
C10 C15 HJ 109.5
C10 C15 HK 109.5
HI C15 HJ 109.5
HI C15 HK 109.5
HJ C15 HK 109.5
C4 C3 Ti1 73.55(15)
C4 C3 C8 125.7(2)
C8 C3 Ti1 126.81(17)
C2 C3 Ti1 71.73(12)
C2 C3 C4 108.2(2)
C2 C3 C8 125.6(2)
H16A C16A H16B 109.5
H16A C16A H16C 109.5
H16B C16A H16C 109.5
C11A C16A H16A 109.5
C11A C16A H16B 109.5
C11A C16A H16C 109.5
C5 C1 Ti1 74.67(15)
C5 C1 C6 127.2(2)
C2 C1 Ti1 76.31(14)
C2 C1 C5 108.0(2)
C2 C1 C6 124.7(2)
C6 C1 Ti1 119.22(17)
C10A C11A Ti2 75.25(16)
C10A C11A C16A 126.1(2)
C12A C11A Ti2 72.43(13)
C12A C11A C10A 108.4(2)
C12A C11A C16A 125.1(2)
C16A C11A Ti2 123.6(2)
HL C7 HM 109.5
HL C7 HN 109.5
HM C7 HN 109.5
C2 C7 HL 109.5
C2 C7 HM 109.5
C2 C7 HN 109.5
C22A C25A H25A 109.5
C22A C25A H25B 109.5
C22A C25A H25C 109.5
H25A C25A H25B 109.5
H25A C25A H25C 109.5
H25B C25A H25C 109.5
C5 C4 Ti1 70.55(15)
C5 C4 C3 107.3(2)
C5 C4 C9 125.2(2)
C3 C4 Ti1 73.97(14)
C3 C4 C9 127.1(2)
C9 C4 Ti1 126.15(17)
C11 C16 HO 109.5
C11 C16 HP 109.5
C11 C16 HQ 109.5
HO C16 HP 109.5
HO C16 HQ 109.5
HP C16 HQ 109.5
C3 C8 HR 109.5
C3 C8 HS 109.5
C3 C8 HT 109.5
HR C8 HS 109.5
HR C8 HT 109.5
HS C8 HT 109.5
C3 C2 Ti1 75.69(13)
C3 C2 C7 125.7(2)
C1 C2 Ti1 70.47(15)
C1 C2 C3 107.6(2)
C1 C2 C7 126.7(2)
C7 C2 Ti1 117.89(17)
C1 C6 HU 109.5
C1 C6 HV 109.5
C1 C6 HW 109.5
HU C6 HV 109.5
HU C6 HW 109.5
HV C6 HW 109.5
C12 C13 Ti1 71.95(16)
C12 C13 C18 126.4(3)
C18 C13 Ti1 128.3(2)
C14 C13 Ti1 71.56(18)
C14 C13 C12 107.2(2)
C14 C13 C18 125.8(3)
C4 C9 HX 109.5
C4 C9 HY 109.5
C4 C9 HZ 109.5
HX C9 HY 109.5
HX C9 HZ 109.5
HY C9 HZ 109.5
C21 C22 C24 121.6(2)
C23 C22 C21 117.8(2)
C23 C22 C24 120.7(2)
N1 C23 C22 124.1(2)
N1 C23 H0AA 117.9
C22 C23 H0AA 117.9
C22 C24 H1AA 109.5
C22 C24 H2AA 109.5
C22 C24 H3AA 109.5
H1AA C24 H2AA 109.5
H1AA C24 H3AA 109.5
H2AA C24 H3AA 109.5
C13 C18 H4AA 109.5
C13 C18 H5AA 109.5
C13 C18 H0BA 109.5
H4AA C18 H5AA 109.5
H4AA C18 H0BA 109.5
H5AA C18 H0BA 109.5
Ti1 C14 H1BA 120.0
C10 C14 Ti1 69.69(18)
C10 C14 H1BA 125.3
C13 C14 Ti1 76.70(19)
C13 C14 C10 109.5(3)
C13 C14 H1BA 125.3
C13A C18A H18A 109.5
C13A C18A H18B 109.5
C13A C18A H18C 109.5
H18A C18A H18B 109.5
H18A C18A H18C 109.5
H18B C18A H18C 109.5

loop_
_geom_bond_atom_site_label_1
_geom_bond_atom_site_label_2
_geom_bond_distance
Ti1 C12 2.526(3)
Ti1 C11 2.474(3)
Ti1 C5 2.460(3)
Ti1 C10 2.414(3)
Ti1 N1 2.208(2)
Ti1 O1 1.6868(18)
Ti1 C3 2.547(3)
Ti1 C1 2.422(3)
Ti1 C4 2.542(3)
Ti1 C2 2.496(3)
Ti1 C13 2.573(3)
Ti1 C14 2.508(3)
Ti2 C14A 2.497(3)
Ti2 C10A 2.561(3)
Ti2 C2A 2.526(3)
Ti2 O1A 1.6839(18)
Ti2 C12A 2.488(3)
Ti2 C13A 2.420(3)
Ti2 C5A 2.447(2)
Ti2 C4A 2.431(2)
Ti2 C1A 2.525(2)
Ti2 C3A 2.484(3)
Ti2 N1A 2.207(2)
Ti2 C11A 2.520(3)
C14A H14A 0.9500
C14A C10A 1.399(4)
C14A C13A 1.429(4)
C10A C15A 1.504(3)
C10A C11A 1.429(4)
C2A C1A 1.422(4)
C2A C3A 1.413(4)
C2A C7A 1.506(4)
C12A C13A 1.405(4)
C12A C17A 1.495(4)
C12A C11A 1.407(4)
C12 C11 1.410(4)
C12 C17 1.504(4)
C12 C13 1.428(4)
C11 C10 1.421(4)
C11 C16 1.490(4)
C13A C18A 1.507(4)
C5A H5A 0.9500
C5A C4A 1.413(4)
C5A C1A 1.407(4)
C5 H 0.9500
C5 C1 1.413(4)
C5 C4 1.399(3)
C10 C15 1.494(4)
C10 C14 1.414(4)
C4A C3A 1.406(4)
C4A C9A 1.502(3)
C6A H6AA 0.9800
C6A H6AB 0.9800
C6A H6AC 0.9800
C6A C1A 1.504(3)
N1 C19 1.352(3)
N1 C23 1.352(3)
C19 HA 0.9500
C19 C20 1.399(3)
C3A C8A 1.507(4)
C20 C21 1.388(3)
C20 C25 1.503(4)
C17 HB 0.9800
C17 HC 0.9800
C17 HD 0.9800
C15A H15A 0.9800
C15A H15B 0.9800
C15A H15C 0.9800
C17A H17A 0.9800
C17A H17B 0.9800
C17A H17C 0.9800
N1A C19A 1.360(3)
N1A C23A 1.350(3)
C19A H19A 0.9500
C19A C20A 1.394(3)
C20A C21A 1.389(4)
C20A C24A 1.517(3)
C21 HE 0.9500
C21 C22 1.392(3)
C25 HF 0.9800
C25 HG 0.9800
C25 HH 0.9800
C21A H21A 0.9500
C21A C22A 1.390(3)
C7A H7AA 0.9800
C7A H7AB 0.9800
C7A H7AC 0.9800
C9A H9AA 0.9800
C9A H9AB 0.9800
C9A H9AC 0.9800
C8A H8AA 0.9800
C8A H8AB 0.9800
C8A H8AC 0.9800
C24A H24A 0.9800
C24A H24B 0.9800
C24A H24C 0.9800
C22A C23A 1.393(3)
C22A C25A 1.508(3)
C23A H23A 0.9500
C15 HI 0.9800
C15 HJ 0.9800
C15 HK 0.9800
C3 C4 1.423(4)
C3 C8 1.494(4)
C3 C2 1.416(3)
C16A H16A 0.9800
C16A H16B 0.9800
C16A H16C 0.9800
C16A C11A 1.499(4)
C1 C2 1.408(4)
C1 C6 1.503(3)
C7 HL 0.9800
C7 HM 0.9800
C7 HN 0.9800
C7 C2 1.496(4)
C25A H25A 0.9800
C25A H25B 0.9800
C25A H25C 0.9800
C4 C9 1.516(3)
C16 HO 0.9800
C16 HP 0.9800
C16 HQ 0.9800
C8 HR 0.9800
C8 HS 0.9800
C8 HT 0.9800
C6 HU 0.9800
C6 HV 0.9800
C6 HW 0.9800
C13 C18 1.509(4)
C13 C14 1.391(4)
C9 HX 0.9800
C9 HY 0.9800
C9 HZ 0.9800
C22 C23 1.387(3)
C22 C24 1.513(3)
C23 H0AA 0.9500
C24 H1AA 0.9800
C24 H2AA 0.9800
C24 H3AA 0.9800
C18 H4AA 0.9800
C18 H5AA 0.9800
C18 H0BA 0.9800
C14 H1BA 0.9500
C18A H18A 0.9800
C18A H18B 0.9800
C18A H18C 0.9800

loop_
_geom_torsion_atom_site_label_1
_geom_torsion_atom_site_label_2
_geom_torsion_atom_site_label_3
_geom_torsion_atom_site_label_4
_geom_torsion
Ti1 C12 C11 C10 -64.05(19)
Ti1 C12 C11 C16 115.4(3)
Ti1 C12 C13 C18 -124.7(3)
Ti1 C12 C13 C14 63.3(2)
Ti1 C11 C10 C15 118.4(3)
Ti1 C11 C10 C14 -71.1(2)
Ti1 C5 C1 C2 -69.71(18)
Ti1 C5 C1 C6 115.3(3)
Ti1 C5 C4 C3 65.39(18)
Ti1 C5 C4 C9 -121.1(2)
Ti1 C10 C14 C13 -67.0(3)
Ti1 N1 C19 C20 175.41(19)
Ti1 N1 C23 C22 -175.93(18)
Ti1 C3 C4 C5 -63.12(18)
Ti1 C3 C4 C9 123.5(2)
Ti1 C3 C2 C1 63.70(17)
Ti1 C3 C2 C7 -114.3(2)
Ti1 C1 C2 C3 -67.18(16)
Ti1 C1 C2 C7 110.8(3)
Ti1 C13 C14 C10 62.5(2)
Ti2 C14A C10A C15A -126.7(3)
Ti2 C14A C10A C11A 63.8(2)
Ti2 C14A C13A C12A -70.2(2)
Ti2 C14A C13A C18A 117.7(3)
Ti2 C10A C11A C12A 65.38(17)
Ti2 C10A C11A C16A -121.1(3)
Ti2 C2A C1A C5A 63.32(17)
Ti2 C2A C1A C6A -122.5(3)
Ti2 C2A C3A C4A -64.10(17)
Ti2 C2A C3A C8A 114.5(2)
Ti2 C12A C13A C14A 70.3(2)
Ti2 C12A C13A C18A -117.8(3)
Ti2 C12A C11A C10A -67.24(19)
Ti2 C12A C11A C16A 119.1(3)
Ti2 C5A C4A C3A 68.76(18)
Ti2 C5A C4A C9A -116.1(3)
Ti2 C5A C1A C2A -65.45(17)
Ti2 C5A C1A C6A 120.2(3)
Ti2 C4A C3A C2A 66.69(15)
Ti2 C4A C3A C8A -111.9(2)
Ti2 N1A C19A C20A 179.91(18)
Ti2 N1A C23A C22A -178.02(18)
C14A C10A C11A Ti2 -63.3(2)
C14A C10A C11A C12A 2.0(3)
C14A C10A C11A C16A 175.6(3)
C10A C14A C13A Ti2 67.3(2)
C10A C14A C13A C12A -2.9(4)
C10A C14A C13A C18A -175.0(2)
C12 C11 C10 Ti1 67.29(16)
C12 C11 C10 C15 -174.4(3)
C12 C11 C10 C14 -3.8(3)
C12 C13 C14 Ti1 -63.5(2)
C12 C13 C14 C10 -1.0(4)
C11 C12 C13 Ti1 -64.65(15)
C11 C12 C13 C18 170.6(3)
C11 C12 C13 C14 -1.4(3)
C11 C10 C14 Ti1 70.0(2)
C11 C10 C14 C13 3.0(4)
C13A C14A C10A Ti2 -63.2(2)
C13A C14A C10A C15A 170.1(2)
C13A C14A C10A C11A 0.6(4)
C13A C12A C11A Ti2 63.4(2)
C13A C12A C11A C10A -3.9(3)
C13A C12A C11A C16A -177.5(3)
C5A C4A C3A Ti2 -67.58(18)
C5A C4A C3A C2A -0.9(3)
C5A C4A C3A C8A -179.5(2)
C5 C1 C2 Ti1 68.59(19)
C5 C1 C2 C3 1.4(3)
C5 C1 C2 C7 179.4(3)
C4A C5A C1A Ti2 65.65(19)
C4A C5A C1A C2A 0.2(3)
C4A C5A C1A C6A -174.1(2)
C1A C2A C3A Ti2 65.13(17)
C1A C2A C3A C4A 1.0(2)
C1A C2A C3A C8A 179.6(3)
C1A C5A C4A Ti2 -68.34(19)
C1A C5A C4A C3A 0.4(3)
C1A C5A C4A C9A 175.6(2)
N1 C19 C20 C21 0.3(4)
N1 C19 C20 C25 -180.0(2)
C19 N1 C23 C22 0.2(4)
C19 C20 C21 C22 1.3(4)
C3A C2A C1A Ti2 -64.07(14)
C3A C2A C1A C5A -0.8(3)
C3A C2A C1A C6A 173.4(2)
C20 C21 C22 C23 -2.0(4)
C20 C21 C22 C24 179.2(2)
C17 C12 C11 Ti1 -119.5(3)
C17 C12 C11 C10 176.5(3)
C17 C12 C11 C16 -4.1(4)
C17 C12 C13 Ti1 122.3(3)
C17 C12 C13 C18 -2.4(5)
C17 C12 C13 C14 -174.4(3)
C15A C10A C11A Ti2 127.3(3)
C15A C10A C11A C12A -167.3(3)
C15A C10A C11A C16A 6.2(5)
C17A C12A C13A Ti2 111.5(3)
C17A C12A C13A C14A -178.2(3)
C17A C12A C13A C18A -6.3(5)
C17A C12A C11A Ti2 -114.2(3)
C17A C12A C11A C10A 178.5(3)
C17A C12A C11A C16A 4.9(4)
N1A C19A C20A C21A -1.8(4)
N1A C19A C20A C24A 178.8(2)
C19A N1A C23A C22A 1.5(4)
C19A C20A C21A C22A 1.4(3)
C20A C21A C22A C23A 0.3(4)
C20A C21A C22A C25A 179.8(2)
C21 C22 C23 N1 1.3(4)
C25 C20 C21 C22 -178.5(2)
C21A C22A C23A N1A -1.9(4)
C7A C2A C1A Ti2 123.9(2)
C7A C2A C1A C5A -172.8(2)
C7A C2A C1A C6A 1.4(4)
C7A C2A C3A Ti2 -122.8(2)
C7A C2A C3A C4A 173.1(3)
C7A C2A C3A C8A -8.4(3)
C9A C4A C3A Ti2 117.1(3)
C9A C4A C3A C2A -176.2(2)
C9A C4A C3A C8A 5.3(4)
C24A C20A C21A C22A -179.3(2)
C23A N1A C19A C20A 0.4(4)
C15 C10 C14 Ti1 -119.5(3)
C15 C10 C14 C13 173.5(3)
C1 C5 C4 Ti1 -65.2(2)
C1 C5 C4 C3 0.2(3)
C1 C5 C4 C9 173.7(2)
C11A C12A C13A Ti2 -66.10(17)
C11A C12A C13A C14A 4.2(3)
C11A C12A C13A C18A 176.1(3)
C25A C22A C23A N1A 178.6(2)
C4 C5 C1 Ti1 68.7(2)
C4 C5 C1 C2 -1.0(3)
C4 C5 C1 C6 -176.0(2)
C4 C3 C2 Ti1 -65.00(17)
C4 C3 C2 C1 -1.3(2)
C4 C3 C2 C7 -179.3(2)
C16 C11 C10 Ti1 -112.1(3)
C16 C11 C10 C15 6.2(5)
C16 C11 C10 C14 176.8(3)
C8 C3 C4 Ti1 -123.9(2)
C8 C3 C4 C5 173.0(3)
C8 C3 C4 C9 -0.3(4)
C8 C3 C2 Ti1 122.7(2)
C8 C3 C2 C1 -173.6(3)
C8 C3 C2 C7 8.4(3)
C2 C3 C4 Ti1 63.82(15)
C2 C3 C4 C5 0.7(3)
C2 C3 C4 C9 -172.7(2)
C6 C1 C2 Ti1 -116.3(3)
C6 C1 C2 C3 176.6(2)
C6 C1 C2 C7 -5.5(4)
C13 C12 C11 Ti1 67.26(19)
C13 C12 C11 C10 3.2(2)
C13 C12 C11 C16 -177.4(3)
C23 N1 C19 C20 -1.0(4)
C24 C22 C23 N1 -179.9(2)
C18 C13 C14 Ti1 124.4(3)
C18 C13 C14 C10 -173.1(2)
